data_9017804
loop_
_publ_author_name
'Powell, A. V.'
'Vaqueiro, P.'
'Knight, K. S.'
'Chapon, L. C.'
'Sanchez, R. D.'

_publ_section_title
;
 Structure and magnetism in synthetic pyrrhotite Fe7S8:
 A powder neutron-diffraction study
 Note: T = 298 K
;
_journal_name_full 'Physical Review'
_journal_page_first 014415
_journal_page_last 014412
_journal_volume B70
_journal_year 2004
_chemical_compound_source Synthetic
_chemical_formula_sum 'Fe7 S8'
_chemical_name_mineral Pyrrhotite
_space_group_IT_number 15
_space_group_name_Hall '-C 2yc'
_space_group_name_H-M_alt 'C 1 2/c 1'
_symmetry_space_group_name_H-M 'C 1 2/c 1'
_cell_angle_alpha 90
_cell_angle_beta 118.015
_cell_angle_gamma 90
_cell_length_a 11.9258
_cell_length_b 6.8822
_cell_length_c 12.9245
_cell_formula_units_Z 4
_cell_volume 936.490
_database_code_amcsd 0020605
_diffrn_ambient_temperature 298
_exptl_crystal_density_diffrn 4.592
_cod_data_source_file inputs/fixed/downloads/19/19502.cif
_cod_data_source_block 19502
_cod_database_code 9017804

loop_
_space_group_symop_operation_xyz
x,y,z
1/2+x,1/2+y,z
x,-y,1/2+z
1/2+x,1/2-y,1/2+z
-x,y,1/2-z
1/2-x,1/2+y,1/2-z
-x,-y,-z
1/2-x,1/2-y,-z

loop_
_atom_site_label
_atom_site_fract_x
_atom_site_fract_y
_atom_site_fract_z
_atom_site_U_iso_or_equiv
Fe1 0.12600 0.09810 0.99080 0.00925
Fe2 0.25600 0.12660 0.24620 0.00925
Fe3 0.35940 0.14010 0.50000 0.00925
Fe4 0.00000 0.39310 0.25000 0.00925
S1 0.89570 0.12280 0.87550 0.00925
S2 0.35310 0.12510 0.12340 0.00925
S3 0.86010 0.12540 0.13780 0.00925
S4 0.60240 0.12410 0.62060 0.00925

loop_
_cod_related_entry_id
_cod_related_entry_database
_cod_related_entry_code
1 AMCSD 0020605
